data_2005626
loop_
_publ_author_name
'Castro, J. A.'
'Romero, J.'
'Garc\'ia-V\'azquez, J. A.'
'Sousa, A.'
'Casti\~neiras, A.'

_publ_section_title
;
 Tris{2-[(4-chlorophenyl)iminomethyl]pyrrolato-<i>N</i>,<i>N</i>'}cobalt(III)
;
_journal_issue 11
_journal_name_full 'Acta Crystallographica Section C'
_journal_page_first 2734
_journal_page_last 2736
_journal_paper_doi 10.1107/S0108270196008785
_journal_volume 52
_journal_year 1996
_chemical_formula_sum 'C33 H24 Cl3 Co N6'
_chemical_formula_weight 669.89
_space_group_IT_number 14
_symmetry_cell_setting monoclinic
_symmetry_space_group_name_Hall '-P 2yn'
_symmetry_space_group_name_H-M 'P 1 21/n 1'
_atom_type_scat_source IntTabIV
_cell_angle_alpha 90
_cell_angle_beta 110.65(1)
_cell_angle_gamma 90
_cell_formula_units_Z 4
_cell_length_a 9.166(2)
_cell_length_b 35.341(4)
_cell_length_c 10.101(3)
_cell_measurement_reflns_used 25
_cell_measurement_temperature 293
_cell_measurement_theta_max 10.0
_cell_measurement_theta_min 4.9
_cell_volume 3061.8(12)
_computing_cell_refinement 'CAD-4 Software'
_computing_data_collection 'CAD-4 Software (Enraf-Nonius, 1989)'
_computing_data_reduction 'SDP-VAX (Frenz, 1978)'
_computing_molecular_graphics 'ORTEPII (Johnson, 1976)'
_computing_structure_refinement SDP-VAX
_computing_structure_solution 'SHELXS86 (Sheldrick, 1986)'
_diffrn_measurement_device 'Enraf-Nonius CAD-4'
_diffrn_measurement_method '\w/2\q scans'
_diffrn_radiation_type MoK\a
_diffrn_radiation_wavelength 0.71073
_diffrn_reflns_av_R_equivalents 0.033
_diffrn_reflns_limit_h_max 12
_diffrn_reflns_limit_h_min 0
_diffrn_reflns_limit_k_max 48
_diffrn_reflns_limit_k_min 0
_diffrn_reflns_limit_l_max 13
_diffrn_reflns_limit_l_min -13
_diffrn_reflns_theta_max 29
_diffrn_standards_decay_% 0
_diffrn_standards_interval_time 120
_diffrn_standards_number 2
_exptl_absorpt_coefficient_mu 0.86
_exptl_absorpt_correction_T_max 0.85
_exptl_absorpt_correction_T_min 0.37
_exptl_absorpt_correction_type 'refined from \D F (DIFABS; Walker & Stuart, 1983)'
_exptl_crystal_colour amber
_exptl_crystal_density_diffrn 1.453
_exptl_crystal_density_method none
_exptl_crystal_description prism
_exptl_crystal_size_max 0.65
_exptl_crystal_size_mid 0.25
_exptl_crystal_size_min 0.20
_refine_diff_density_max 0.32
_refine_diff_density_min -0.27
_refine_ls_extinction_coef 2.085E-8
_refine_ls_extinction_method 'Zachariasen (1963)'
_refine_ls_goodness_of_fit_obs 2.92
_refine_ls_hydrogen_treatment 'H atoms: see below'
_refine_ls_number_parameters 389
_refine_ls_number_reflns 2103
_refine_ls_R_factor_obs 0.052
_refine_ls_shift/esd_max 0.001
_refine_ls_structure_factor_coef F
_refine_ls_weighting_details w=1/\s^2^(F)
_refine_ls_weighting_scheme calc
_refine_ls_wR_factor_obs 0.059
_reflns_number_observed 2103
_reflns_number_total 7727
_reflns_observed_criterion I>3\s(I)
_cod_data_source_file jz1109.cif
_cod_data_source_block jz1109a
_cod_depositor_comments
;
The following automatic conversions were performed:

'_refine_ls_weighting_scheme' value ' w=1/\s^2^(F)' was changed to
'calc'. New tag '_refine_ls_weighting_details' was created. The value
of the new tag was set to 'w=1/\s^2^(F)'.

Automatic conversion script
Id: cif_fix_values 3143 2015-03-26 13:38:13Z robertas 
;
_cod_original_cell_volume 3061.8(7)
_cod_original_sg_symbol_H-M 'P 21/n'
_cod_database_code 2005626

loop_
_symmetry_equiv_pos_as_xyz
x,y,z
1/2+x,1/2-y,1/2+z
-x,-y,-z
1/2-x,1/2+y,1/2-z

loop_
_atom_site_label
_atom_site_fract_x
_atom_site_fract_y
_atom_site_fract_z
_atom_site_U_iso_or_equiv
Co .0887(1) .11226(3) .1201(1) .0320(5)
Cl1 .0450(4) .26468(8) -.3917(3) .089(2)
Cl2 .8431(3) .02892(9) .5312(3) .074(2)
Cl3 .5604(4) .2057(1) .7830(3) .097(2)
N11 .0041(8) .1218(2) .2663(7) .035(3)
N12 -.0217(8) .1603(2) .0421(7) .038(4)
N21 -.0899(8) .0814(2) .0305(7) .036(4)
N22 .1808(7) .0648(2) .2031(7) .035(4)
N31 .1697(8) .1048(2) -.0270(7) .038(4)
N32 .2840(8) .1408(2) .2063(7) .038(4)
C11 -.002(1) .1052(3) .3811(9) .044(5)
C12 -.107(1) .1249(3) .4295(9) .056(5)
C13 -.168(1) .1552(3) .339(1) .053(5)
C14 -.096(1) .1518(3) .2355(9) .041(4)
C15 -.105(1) .1730(3) .1158(9) .046(5)
C16 .003(1) .1846(3) -.0597(9) .042(4)
C17 -.020(1) .1722(3) -.1960(9) .049(5)
C18 -.006(1) .1963(3) -.297(1) .057(6)
C19 .032(1) .2332(3) -.2621(9) .053(5)
C21 -.238(1) .0854(3) -.0559(9) .047(5)
C22 -.317(1) .0513(3) -.066(1) .057(6)
C23 -.210(1) .0251(3) .016(1) .059(5)
C24 -.069(1) .0445(3) .0791(9) .042(4)
C25 .0844(9) .0364(2) .1713(9) .039(4)
C26 .341(1) .0568(2) .2838(9) .040(5)
C27 .448(1) .0525(3) .2160(9) .041(5)
C28 .602(1) .0445(3) .2937(9) .050(6)
C29 .649(1) .0408(3) .436(1) .043(5)
C31 .130(1) .0861(3) -.149(1) .051(5)
C32 .245(1) .0923(4) -.213(1) .075(7)
C33 .353(1) .1171(4) -.124(1) .071(6)
C34 .306(1) .1243(3) -.0084(9) .048(5)
C35 .366(1) .1429(3) .1230(9) .048(5)
C36 .3477(9) .1566(3) .3447(8) .035(4)
C37 .494(1) .1453(3) .433(1) .047(5)
C38 .562(1) .1599(3) .569(1) .054(6)
C39 .477(1) .1852(3) .6158(9) .054(6)
C110 .061(1) .2468(3) -.129(1) .070(6)
C111 .049(1) .2225(3) -.027(1) .061(6)
C210 .548(1) .0456(3) .508(1) .054(6)
C211 .393(1) .0540(3) .4304(9) .048(5)
C310 .330(1) .1963(3) .531(1) .059(6)
C311 .266(1) .1817(3) .396(1) .059(6)
H11 .0570 .0830 .4257 5.0
H12 -.1343 .1183 .5114 5.0
H13 -.2418 .1743 .3449 5.0
H15 -.1664 .1961 .0895 5.0
H17 -.0444 .1455 -.2185 5.0
H18 -.0231 .1872 -.3921 5.0
H21 -.2834 .1088 -.1042 5.0
H22 -.4263 .0466 -.1216 5.0
H23 -.2304 -.0015 .0284 5.0
H25 .1156 .0109 .2065 5.0
H27 .4149 .0549 .1140 5.0
H28 .6780 .0416 .2467 5.0
H31 .0376 .0700 -.1891 5.0
H32 .2470 .0815 -.3007 5.0
H33 .4434 .1284 -.1403 5.0
H35 .4636 .1570 .1504 5.0
H37 .5516 .1270 .3987 5.0
H38 .6655 .1520 .6302 5.0
H110 .0883 .2735 -.1070 5.0
H111 .0736 .2313 .0715 5.0
H210 .5823 .0437 .6112 5.0
H211 .3196 .0573 .4784 5.0
H310 .2706 .2142 .5653 5.0
H311 .1613 .1894 .3350 5.0

loop_
_geom_angle_atom_site_label_1
_geom_angle_atom_site_label_2
_geom_angle_atom_site_label_3
_geom_angle
_geom_angle_publ_flag
N11 Co N12 82.5(3) yes
N11 Co N22 92.9(3) yes
N11 Co N32 96.9(3) yes
N12 Co N22 174.7(3) yes
N12 Co N32 89.7(3) yes
N21 Co N31 93.2(3) yes
N22 Co N31 89.3(3) yes
N31 Co N32 82.6(3) yes
N11 Co N21 87.3(3) yes
N11 Co N31 177.8(3) yes
N12 Co N21 93.9(3) yes
N12 Co N31 95.3(3) yes
N21 Co N22 83.1(3) yes
N21 Co N32 174.8(3) yes
N22 Co N32 93.6(3) yes
C11 N11 C14 108.0(8) no
C15 N12 C16 118.4(7) no
C21 N21 C24 108.1(7) no
C25 N22 C26 117.5(7) no
C31 N31 C34 108.0(8) no
C35 N32 C36 118.5(7) no
N11 C11 C12 109.7(8) no
N11 C11 H11 125(2) no
C12 C11 H11 125.0(10) no
C11 C12 C13 108.3(9) no
C11 C12 H12 126.0(9) no
C13 C12 H12 126(2) no
C12 C13 C14 103.8(9) no
C12 C13 H13 128(2) no
C14 C13 H13 128.1(9) no
N11 C14 C13 110.3(8) no
N11 C14 C15 116.0(9) no
C13 C14 C15 133.7(9) no
N12 C15 C14 116.1(8) no
N12 C15 H15 121.8(9) no
C14 C15 H15 123(2) no
N12 C16 C17 121.4(8) no
N12 C16 C111 121.0(8) no
C17 C16 C111 117.7(9) no
C16 C17 C18 121.5(9) no
C16 C17 H17 119.0(10) no
C18 C17 H17 119.9(9) no
C17 C18 C19 118.8(9) no
C17 C18 H18 120.8(9) no
C19 C18 H18 120.0(10) no
Cl1 C19 C18 119.5(8) no
Cl1 C19 C110 118.2(8) no
C18 C19 C110 122.5(9) no
N21 C21 C22 109.8(8) no
N21 C21 H21 124.7(9) no
C22 C21 H21 125.5(8) no
C21 C22 C23 107.2(8) no
C21 C22 H22 126.0(10) no
C23 C22 H22 127(2) no
C22 C23 C24 106.6(9) no
C22 C23 H23 126.5(9) no
C24 C23 H23 126.9(9) no
N21 C24 C23 108.2(7) no
N21 C24 C25 113.9(7) no
C23 C24 C25 137.9(9) no
N22 C25 C24 115.9(8) no
N22 C25 H25 122.4(7) no
C24 C25 H25 121.6(8) no
N22 C26 C27 120.1(8) no
N22 C26 C211 121.5(9) no
C27 C26 C211 118.5(8) no
C26 C27 C28 120.1(8) no
C26 C27 H27 120.0(8) no
C28 C27 H27 120(2) no
C27 C28 C29 120.0(10) no
C27 C28 H28 120.4(9) no
C29 C28 H28 119.4(9) no
Cl2 C29 C28 119.3(8) no
Cl2 C29 C210 119.2(7) no
C28 C29 C210 121.5(9) no
N31 C31 C32 109.8(8) no
N31 C31 H31 125(2) no
C32 C31 H31 125.0(10) no
C31 C32 C33 106.2(9) no
C31 C32 H32 127(2) no
C33 C32 H32 126.0(10) no
C32 C33 C34 107.0(10) no
C32 C33 H33 128(2) no
C34 C33 H33 126.0(10) no
N31 C34 C33 109.0(8) no
N31 C34 C35 113.3(9) no
C33 C34 C35 137.5(9) no
N32 C35 C34 117.1(8) no
N32 C35 H35 121.4(9) no
C34 C35 H35 121(2) no
N32 C36 C37 119.4(8) no
N32 C36 C311 122.4(7) no
C37 C36 C311 118.3(8) no
C36 C37 C38 121.6(9) no
C36 C37 H37 118.9(8) no
C38 C37 H37 119.5(8) no
C37 C38 C39 118.3(8) no
C37 C38 H38 121(2) no
C39 C38 H38 120.8(9) no
Cl3 C39 C38 119.7(7) no
Cl3 C39 C310 118.7(9) no
C38 C39 C310 121.5(9) no
C19 C110 C111 119.0(10) no
C19 C110 H110 121(2) no
C111 C110 H110 121(2) no
C16 C111 C110 120.6(9) no
C16 C111 H111 119.0(10) no
C110 C111 H111 120.0(10) no
C29 C210 C211 118.5(9) no
C29 C210 H210 122.0(10) no
C211 C210 H210 120.0(10) no
C26 C211 C210 122(2) no
C26 C211 H211 119.0(8) no
C210 C211 H211 119.9(9) no
C39 C310 C311 120(2) no
C39 C310 H310 121.0(9) no
C311 C310 H310 120.0(9) no
C36 C311 C310 121.4(8) no
C36 C311 H311 119.0(10) no
C310 C311 H311 120(2) no

loop_
_geom_bond_atom_site_label_1
_geom_bond_atom_site_label_2
_geom_bond_distance
_geom_bond_publ_flag
Co N11 1.924(8) yes
Co N21 1.908(7) yes
Co N31 1.900(8) yes
Co N12 1.991(7) yes
Co N22 1.933(7) yes
Co N32 1.971(6) yes
Cl1 C19 1.750(10) no
Cl2 C29 1.746(9) no
Cl3 C39 1.747(9) no
N11 C11 1.320(10) no
N11 C14 1.370(10) yes
N12 C15 1.320(10) yes
N12 C16 1.420(10) no
N21 C21 1.340(10) no
N21 C24 1.380(10) yes
N22 C25 1.30(2) yes
N22 C26 1.430(10) no
N31 C31 1.330(10) no
N31 C34 1.380(10) yes
N32 C35 1.310(10) yes
N32 C36 1.42(2) no
C11 C12 1.41(2) no
C11 H11 .972(8) no
C12 C13 1.390(10) no
C12 H12 .97(2) no
C13 C14 1.42(2) no
C13 H13 .98(2) no
C14 C15 1.400(10) yes
C15 H15 .978(9) no
C16 C17 1.390(10) no
C16 C111 1.420(10) no
C17 C18 1.380(10) no
C17 H17 .980(10) no
C18 C19 1.370(10) no
C18 H18 .970(10) no
C19 C110 1.370(10) no
C21 C22 1.40(2) no
C21 H21 .980(10) no
C22 C23 1.390(10) no
C22 H22 .975(9) no
C23 C24 1.400(10) no
C23 H23 .97(2) no
C24 C25 1.42(2) yes
C25 H25 .974(8) no
C26 C27 1.390(10) no
C26 C211 1.390(10) no
C27 C28 1.380(10) no
C27 H27 .970(9) no
C28 C29 1.360(10) no
C28 H28 .98(2) no
C29 C210 1.38(2) no
C31 C32 1.43(2) no
C31 H31 .982(9) no
C32 C33 1.390(10) no
C32 H32 .980(10) no
C33 C34 1.41(2) no
C33 H33 .98(2) no
C34 C35 1.410(10) yes
C35 H35 .975(9) no
C36 C37 1.390(10) no
C36 C311 1.370(10) no
C37 C38 1.390(10) no
C37 H37 .97(2) no
C38 C39 1.38(2) no
C38 H38 .976(9) no
C39 C310 1.380(10) no
C110 C111 1.39(2) no
C110 H110 .98(2) no
C111 H111 .99(2) no
C210 C211 1.390(10) no
C210 H210 .980(10) no
C211 H211 .970(10) no
C310 C311 1.380(10) no
C310 H310 .970(10) no
C311 H311 .982(9) no
